data_1569614
loop_
_publ_author_name
'Jiang, Wen'
'Kong, Feng'
'Del Rosal, Iker'
'Li, Meng'
'Wang, Kai'
'Maron, Laurent'
'Zhang, Lixin'

_publ_section_title
;
 A binuclear guanidinate yttrium carbyne complex: unique reactivity toward
 unsaturated C-N, C-O and C-S bonds.
;
_journal_issue 34
_journal_name_full 'Chemical science'
_journal_page_first 9154
_journal_page_last 9160
_journal_paper_doi 10.1039/d3sc03483f
_journal_volume 14
_journal_year 2023
_chemical_formula_moiety 'C88 H123 Al3 N6 S Y2'
_chemical_formula_sum 'C88 H123 Al3 N6 O0 S Y2'
_chemical_formula_weight 1555.74
_space_group_crystal_system monoclinic
_space_group_IT_number 11
_space_group_name_Hall '-P 2yb'
_space_group_name_H-M_alt 'P 1 21/m 1'
_atom_sites_solution_hydrogens mixed
_atom_sites_solution_primary iterative
_audit_creation_date 2022-08-03
_audit_creation_method
;
Olex2 1.2
(compiled 2018.05.29 svn.r3508 for OlexSys, GUI svn.r5506)
;
_audit_update_record
;
2022-08-11 deposited with the CCDC.	2023-08-03 downloaded from the CCDC.
;
_cell_angle_alpha 90
_cell_angle_beta 112.166(2)
_cell_angle_gamma 90
_cell_formula_units_Z 2
_cell_length_a 10.4820(6)
_cell_length_b 36.766(2)
_cell_length_c 11.9467(7)
_cell_measurement_reflns_used 9994
_cell_measurement_temperature 173(2)
_cell_measurement_theta_max 59.34
_cell_measurement_theta_min 3.63
_cell_volume 4263.8(4)
_computing_cell_refinement 'SAINT V8.38A (?, 2016)'
_computing_data_reduction 'SAINT V8.38A (?, 2016)'
_computing_molecular_graphics 'Olex2 (Dolomanov et al., 2009)'
_computing_publication_material 'Olex2 (Dolomanov et al., 2009)'
_computing_structure_refinement 'ShelXL (Sheldrick, 2015)'
_computing_structure_solution 'olex2.solve (Bourhis et al., 2015)'
_diffrn_ambient_temperature 172.97
_diffrn_measured_fraction_theta_full 0.999
_diffrn_measured_fraction_theta_max 0.999
_diffrn_measurement_device_type 'Bruker APEX-II CCD'
_diffrn_measurement_method '\f and \w scans'
_diffrn_radiation_type GaK\a
_diffrn_radiation_wavelength 1.34139
_diffrn_reflns_av_R_equivalents 0.0936
_diffrn_reflns_av_unetI/netI 0.0408
_diffrn_reflns_Laue_measured_fraction_full 0.999
_diffrn_reflns_Laue_measured_fraction_max 0.999
_diffrn_reflns_limit_h_max 12
_diffrn_reflns_limit_h_min -12
_diffrn_reflns_limit_k_max 43
_diffrn_reflns_limit_k_min -43
_diffrn_reflns_limit_l_max 14
_diffrn_reflns_limit_l_min -14
_diffrn_reflns_number 77256
_diffrn_reflns_point_group_measured_fraction_full 0.999
_diffrn_reflns_point_group_measured_fraction_max 0.999
_diffrn_reflns_theta_full 52.999
_diffrn_reflns_theta_max 52.999
_diffrn_reflns_theta_min 3.630
_diffrn_standards_number 0
_exptl_absorpt_coefficient_mu 1.784
_exptl_absorpt_correction_T_max 0.7516
_exptl_absorpt_correction_T_min 0.6177
_exptl_absorpt_correction_type multi-scan
_exptl_absorpt_process_details sadabs
_exptl_crystal_colour colourless
_exptl_crystal_colour_primary colourless
_exptl_crystal_density_diffrn 1.212
_exptl_crystal_description neddle
_exptl_crystal_F_000 1652
_exptl_crystal_size_max 0.09
_exptl_crystal_size_mid 0.07
_exptl_crystal_size_min 0.05
_refine_diff_density_max 0.693
_refine_diff_density_min -0.983
_refine_diff_density_rms 0.092
_refine_ls_extinction_method none
_refine_ls_goodness_of_fit_ref 1.066
_refine_ls_hydrogen_treatment mixed
_refine_ls_matrix_type full
_refine_ls_number_parameters 499
_refine_ls_number_reflns 7663
_refine_ls_number_restraints 0
_refine_ls_restrained_S_all 1.066
_refine_ls_R_factor_all 0.0621
_refine_ls_R_factor_gt 0.0528
_refine_ls_shift/su_max 0.001
_refine_ls_shift/su_mean 0.000
_refine_ls_structure_factor_coef Fsqd
_refine_ls_weighting_details 'w=1/[\s^2^(Fo^2^)+(0.0727P)^2^+9.6810P] where P=(Fo^2^+2Fc^2^)/3'
_refine_ls_weighting_scheme calc
_refine_ls_wR_factor_gt 0.1444
_refine_ls_wR_factor_ref 0.1515
_reflns_Friedel_coverage 0.000
_reflns_number_gt 6543
_reflns_number_total 7663
_reflns_threshold_expression 'I > 2\s(I)'
_cod_data_source_file d3sc03483f2.cif
_cod_data_source_block 200915f_0m_a
_cod_depositor_comments 'Adding full bibliography for 1569608--1569615.cif.'
_cod_database_code 1569614
_shelx_shelxl_version_number 2018/3
_shelx_space_group_comment
;
The symmetry employed for this shelxl refinement is uniquely defined
by the following loop, which should always be used as a source of
symmetry information in preference to the above space-group names.
They are only intended as comments.
;
_shelx_estimated_absorpt_t_max 0.916
_shelx_estimated_absorpt_t_min 0.856
_olex2_refinement_description
;
1. Fixed Uiso
 At 1.2 times of:
  All C(H) groups, All C(H,H) groups
 At 1.5 times of:
  All C(H,H,H) groups
2. Others
 Fixed Sof: H3A(0.5) H3B(0.5) H3C(0.5) H5A(0.5) H5B(0.5) H5C(0.5) H1A(0.5)
 H1B(0.5) H1C(0.5)
3.a Ternary CH refined with riding coordinates:
 C27(H27), C15(H15), C19(H19), C30(H30)
3.b Secondary CH2 refined with riding coordinates:
 C40(H40A,H40B), C33(H33A,H33B)
3.c Aromatic/amide H refined with riding coordinates:
 C11(H11), C13(H13), C24(H24), C39(H39), C22(H22), C12(H12), C42(H42),
 C46(H46), C23(H23), C38(H38), C43(H43), C45(H45), C44(H44), C35(H35), C37(H37),
  C36(H36)
3.d Idealised Me refined as rotating group:
 C28(H28A,H28B,H28C), C18(H18A,H18B,H18C), C20(H20A,H20B,H20C), C29(H29A,H29B,
 H29C), C3(H3A,H3B,H3C), C17(H17A,H17B,H17C), C16(H16A,H16B,H16C), C5(H5A,H5B,
 H5C), C32(H32A,H32B,H32C), C31(H31A,H31B,H31C), C1(H1A,H1B,H1C), C4(H4A,H4B,
 H4C)
;
_olex2_submission_special_instructions 'No special instructions were received'

loop_
_space_group_symop_operation_xyz
'x, y, z'
'-x, y+1/2, -z'
'-x, -y, -z'
'x, -y-1/2, z'

loop_
_atom_site_label
_atom_site_type_symbol
_atom_site_fract_x
_atom_site_fract_y
_atom_site_fract_z
_atom_site_U_iso_or_equiv
_atom_site_adp_type
_atom_site_occupancy
_atom_site_site_symmetry_order
_atom_site_calc_flag
_atom_site_refinement_flags_posn
_atom_site_refinement_flags_adp
_atom_site_refinement_flags_occupancy
_atom_site_disorder_assembly
_atom_site_disorder_group
Y1 Y 0.43016(3) 0.69861(2) 0.62710(3) 0.02680(13) Uani 1 1 d . . . . .
Al1 Al 0.34232(16) 0.750000 0.78864(15) 0.0293(4) Uani 1 2 d S T P . .
Al3 Al 0.67756(15) 0.750000 0.71404(16) 0.0307(4) Uani 1 2 d S T P . .
S1 S 0.31700(18) 0.750000 0.46084(17) 0.0518(4) Uani 1 2 d S T P . .
N1 N 0.3372(3) 0.58792(8) 0.5378(3) 0.0256(7) Uani 1 1 d . . . . .
N2 N 0.4817(3) 0.63543(8) 0.6624(3) 0.0249(6) Uani 1 1 d . . . . .
N3 N 0.2909(3) 0.65165(8) 0.5057(3) 0.0223(6) Uani 1 1 d . . . . .
C14 C 0.0625(3) 0.65204(11) 0.3393(3) 0.0274(8) Uani 1 1 d . . . . .
C28 C 0.8862(4) 0.64109(13) 0.7666(4) 0.0438(11) Uani 1 1 d . . . . .
H28A H 0.849366 0.663403 0.787812 0.066 Uiso 1 1 calc GR . . . .
H28B H 0.924727 0.646588 0.705442 0.066 Uiso 1 1 calc GR . . . .
H28C H 0.958654 0.631175 0.838880 0.066 Uiso 1 1 calc GR . . . .
C25 C 0.6956(4) 0.60680(11) 0.8015(4) 0.0315(9) Uani 1 1 d . . . . .
C27 C 0.7701(4) 0.61305(11) 0.7160(4) 0.0338(9) Uani 1 1 d . . . . .
H27 H 0.701999 0.622661 0.638032 0.041 Uiso 1 1 calc R . . . .
C15 C -0.0106(4) 0.65716(11) 0.4262(4) 0.0307(8) Uani 1 1 d . . . . .
H15 H 0.058013 0.653816 0.510454 0.037 Uiso 1 1 calc R . . . .
C10 C 0.2706(4) 0.65099(11) 0.2939(3) 0.0290(8) Uani 1 1 d . . . . .
C26 C 0.5540(4) 0.61496(10) 0.7700(3) 0.0271(8) Uani 1 1 d . . . . .
C9 C 0.2078(3) 0.65016(10) 0.3794(3) 0.0239(7) Uani 1 1 d . . . . .
C40 C 0.1931(3) 0.57614(11) 0.4981(4) 0.0294(8) Uani 1 1 d . . . . .
H40A H 0.136250 0.597933 0.494514 0.035 Uiso 1 1 calc R . . . .
H40B H 0.185004 0.559990 0.561352 0.035 Uiso 1 1 calc R . . . .
C19 C 0.4256(4) 0.65262(12) 0.3302(4) 0.0332(9) Uani 1 1 d . . . . .
H19 H 0.467701 0.656777 0.419479 0.040 Uiso 1 1 calc R . . . .
C8 C 0.3698(3) 0.62417(10) 0.5677(3) 0.0228(7) Uani 1 1 d . . . . .
C2 C 0.2221(5) 0.70720(14) 0.7042(5) 0.0402(10) Uani 1 1 d . . . . .
C11 C 0.1877(4) 0.65137(13) 0.1718(4) 0.0397(10) Uani 1 1 d . . . . .
H11 H 0.229344 0.651894 0.113621 0.048 Uiso 1 1 calc R . . . .
C7 C 0.5185(5) 0.750000 0.7628(5) 0.0265(11) Uani 1 2 d S T P . .
C13 C -0.0143(4) 0.65176(12) 0.2168(4) 0.0369(10) Uani 1 1 d . . . . .
H13 H -0.111911 0.652115 0.189459 0.044 Uiso 1 1 calc R . . . .
C18 C 0.4694(5) 0.68421(14) 0.2686(5) 0.0463(11) Uani 1 1 d . . . . .
H18A H 0.437335 0.679590 0.181469 0.070 Uiso 1 1 calc GR . . . .
H18B H 0.570088 0.686286 0.302121 0.070 Uiso 1 1 calc GR . . . .
H18C H 0.428858 0.706904 0.282732 0.070 Uiso 1 1 calc GR . . . .
C33 C 0.4425(4) 0.55968(11) 0.5539(4) 0.0301(8) Uani 1 1 d . . . . .
H33A H 0.534432 0.570742 0.595744 0.036 Uiso 1 1 calc R . . . .
H33B H 0.437130 0.551785 0.473014 0.036 Uiso 1 1 calc R . . . .
C30 C 0.3380(4) 0.61211(13) 0.8264(4) 0.0387(10) Uani 1 1 d . . . . .
H30 H 0.294870 0.623307 0.744383 0.046 Uiso 1 1 calc R . . . .
C41 C 0.1304(4) 0.55656(11) 0.3783(4) 0.0327(9) Uani 1 1 d . . . . .
C6 C 0.6594(4) 0.70798(13) 0.5962(5) 0.0379(10) Uani 1 1 d . . . . .
C21 C 0.4905(4) 0.60594(12) 0.8518(4) 0.0330(9) Uani 1 1 d . . . . .
C34 C 0.4317(4) 0.52620(11) 0.6244(4) 0.0323(9) Uani 1 1 d . . . . .
C24 C 0.7690(4) 0.59179(13) 0.9149(4) 0.0409(10) Uani 1 1 d . . . . .
H24 H 0.864077 0.586623 0.936498 0.049 Uiso 1 1 calc R . . . .
C20 C 0.4834(4) 0.61688(13) 0.3034(5) 0.0460(11) Uani 1 1 d . . . . .
H20A H 0.469302 0.597474 0.353787 0.069 Uiso 1 1 calc GR . . . .
H20B H 0.582087 0.619658 0.321234 0.069 Uiso 1 1 calc GR . . . .
H20C H 0.435630 0.610618 0.217904 0.069 Uiso 1 1 calc GR . . . .
C29 C 0.8299(4) 0.57725(13) 0.6892(4) 0.0438(11) Uani 1 1 d . . . . .
H29A H 0.871352 0.581764 0.629403 0.066 Uiso 1 1 calc GR . . . .
H29B H 0.755927 0.559271 0.657196 0.066 Uiso 1 1 calc GR . . . .
H29C H 0.900300 0.567978 0.763849 0.066 Uiso 1 1 calc GR . . . .
C39 C 0.3445(4) 0.49804(11) 0.5655(4) 0.0381(10) Uani 1 1 d . . . . .
H39 H 0.294157 0.499669 0.480799 0.046 Uiso 1 1 calc R . . . .
C22 C 0.5704(4) 0.59079(14) 0.9632(4) 0.0436(11) Uani 1 1 d . . . . .
H22 H 0.527797 0.584771 1.018238 0.052 Uiso 1 1 calc R . . . .
C3 C 0.3684(8) 0.750000 0.9638(6) 0.0482(16) Uani 1 2 d S T P . .
H3A H 0.285163 0.759439 0.972395 0.072 Uiso 0.5 1 calc GR . . A -1
H3B H 0.447133 0.765451 1.009252 0.072 Uiso 0.5 1 calc GR . . A -1
H3C H 0.385709 0.725110 0.995275 0.072 Uiso 0.5 1 calc GR . . A -1
C12 C 0.0462(4) 0.65100(14) 0.1334(4) 0.0441(11) Uani 1 1 d . . . . .
H12 H -0.009033 0.650218 0.049501 0.053 Uiso 1 1 calc R . . . .
C42 C 0.0197(4) 0.53317(12) 0.3624(5) 0.0445(11) Uani 1 1 d . . . . .
H42 H -0.011703 0.529722 0.426560 0.053 Uiso 1 1 calc R . . . .
C46 C 0.1740(4) 0.56050(13) 0.2841(4) 0.0423(10) Uani 1 1 d . . . . .
H46 H 0.249103 0.576198 0.292775 0.051 Uiso 1 1 calc R . . . .
C17 C -0.1277(4) 0.62988(14) 0.4045(4) 0.0452(11) Uani 1 1 d . . . . .
H17A H -0.198483 0.633711 0.323747 0.068 Uiso 1 1 calc GR . . . .
H17B H -0.168259 0.633376 0.465434 0.068 Uiso 1 1 calc GR . . . .
H17C H -0.091501 0.605082 0.410394 0.068 Uiso 1 1 calc GR . . . .
C23 C 0.7095(5) 0.58426(14) 0.9960(4) 0.0470(11) Uani 1 1 d . . . . .
H23 H 0.762686 0.574715 1.073550 0.056 Uiso 1 1 calc R . . . .
C16 C -0.0685(5) 0.69602(13) 0.4142(5) 0.0448(11) Uani 1 1 d . . . . .
H16A H 0.005275 0.713546 0.423691 0.067 Uiso 1 1 calc GR . . . .
H16B H -0.105807 0.700234 0.477024 0.067 Uiso 1 1 calc GR . . . .
H16C H -0.141950 0.699051 0.334413 0.067 Uiso 1 1 calc GR . . . .
C5 C 0.8651(6) 0.750000 0.8412(7) 0.0516(18) Uani 1 2 d S T P . .
H5A H 0.884149 0.726174 0.880909 0.077 Uiso 0.5 1 calc GR . . B -1
H5B H 0.871278 0.768833 0.901122 0.077 Uiso 0.5 1 calc GR . . B -1
H5C H 0.932699 0.754993 0.804667 0.077 Uiso 0.5 1 calc GR . . B -1
C38 C 0.3289(5) 0.46740(13) 0.6276(5) 0.0491(12) Uani 1 1 d . . . . .
H38 H 0.267690 0.448498 0.585860 0.059 Uiso 1 1 calc R . . . .
C32 C 0.2641(5) 0.57625(16) 0.8255(5) 0.0592(15) Uani 1 1 d . . . . .
H32A H 0.278289 0.559556 0.767329 0.089 Uiso 1 1 calc GR . . . .
H32B H 0.165329 0.580813 0.802321 0.089 Uiso 1 1 calc GR . . . .
H32C H 0.301273 0.565380 0.906369 0.089 Uiso 1 1 calc GR . . . .
C43 C -0.0445(5) 0.51498(14) 0.2542(6) 0.0583(15) Uani 1 1 d . . . . .
H43 H -0.120635 0.499536 0.244323 0.070 Uiso 1 1 calc R . . . .
C45 C 0.1094(5) 0.54177(15) 0.1761(5) 0.0551(13) Uani 1 1 d . . . . .
H45 H 0.140909 0.544732 0.111820 0.066 Uiso 1 1 calc R . . . .
C44 C 0.0002(5) 0.51897(16) 0.1621(5) 0.0621(15) Uani 1 1 d . . . . .
H44 H -0.043580 0.506144 0.088439 0.075 Uiso 1 1 calc R . . . .
C35 C 0.5108(5) 0.52239(13) 0.7465(4) 0.0493(12) Uani 1 1 d . . . . .
H35 H 0.576169 0.540558 0.787605 0.059 Uiso 1 1 calc R . . . .
C31 C 0.3217(5) 0.63871(18) 0.9181(4) 0.0612(15) Uani 1 1 d . . . . .
H31A H 0.356062 0.627474 0.998414 0.092 Uiso 1 1 calc GR . . . .
H31B H 0.224129 0.644886 0.894906 0.092 Uiso 1 1 calc GR . . . .
H31C H 0.374411 0.660866 0.919864 0.092 Uiso 1 1 calc GR . . . .
C37 C 0.4028(6) 0.46470(14) 0.7498(5) 0.0560(14) Uani 1 1 d . . . . .
H37 H 0.390675 0.444220 0.793273 0.067 Uiso 1 1 calc R . . . .
C36 C 0.4942(7) 0.49162(15) 0.8091(5) 0.0643(16) Uani 1 1 d . . . . .
H36 H 0.546549 0.489382 0.893251 0.077 Uiso 1 1 calc R . . . .
C1 C 0.1898(9) 0.750000 0.3065(8) 0.072(2) Uani 1 2 d S T P . .
H1A H 0.232616 0.741221 0.251453 0.108 Uiso 0.5 1 calc GR . . C -1
H1B H 0.155385 0.774782 0.283667 0.108 Uiso 0.5 1 calc GR . . C -1
H1C H 0.113018 0.733997 0.301338 0.108 Uiso 0.5 1 calc GR . . C -1
Al2 Al 0.6173(2) 0.750000 0.93615(18) 0.0501(5) Uani 1 2 d S T P . .
C4 C 0.6832(7) 0.7950(2) 1.0258(7) 0.090(2) Uani 1 1 d . . . . .
H4A H 0.645886 0.815812 0.972274 0.135 Uiso 1 1 calc GR . . . .
H4B H 0.784075 0.795599 1.056316 0.135 Uiso 1 1 calc GR . . . .
H4C H 0.652794 0.796104 1.093867 0.135 Uiso 1 1 calc GR . . . .
H2A H 0.150(6) 0.7126(15) 0.735(5) 0.056(15) Uiso 1 1 d . . . . .
H6A H 0.763(6) 0.7117(16) 0.605(5) 0.071(17) Uiso 1 1 d . . . . .
H6B H 0.665(5) 0.6812(16) 0.620(5) 0.058(15) Uiso 1 1 d . . . . .
H6C H 0.600(6) 0.7126(15) 0.516(5) 0.055(15) Uiso 1 1 d . . . . .
H2B H 0.240(6) 0.6858(18) 0.718(5) 0.065(19) Uiso 1 1 d . . . . .
H2C H 0.162(6) 0.7130(17) 0.609(6) 0.075(18) Uiso 1 1 d . . . . .

loop_
_atom_site_aniso_label
_atom_site_aniso_U_11
_atom_site_aniso_U_22
_atom_site_aniso_U_33
_atom_site_aniso_U_23
_atom_site_aniso_U_13
_atom_site_aniso_U_12
Y1 0.02109(18) 0.0291(2) 0.0272(2) -0.00077(13) 0.00566(14) -0.00190(12)
Al1 0.0278(8) 0.0312(9) 0.0290(9) 0.000 0.0109(7) 0.000
Al3 0.0190(7) 0.0316(9) 0.0389(10) 0.000 0.0080(7) 0.000
S1 0.0533(10) 0.0450(9) 0.0454(10) 0.000 0.0054(8) 0.000
N1 0.0177(14) 0.0273(16) 0.0283(17) 0.0016(13) 0.0046(12) -0.0004(12)
N2 0.0180(13) 0.0304(17) 0.0243(16) 0.0009(13) 0.0058(12) 0.0002(12)
N3 0.0164(13) 0.0260(15) 0.0221(16) -0.0002(12) 0.0047(12) 0.0002(11)
C14 0.0195(17) 0.031(2) 0.029(2) 0.0002(16) 0.0055(15) 0.0020(14)
C28 0.027(2) 0.054(3) 0.043(3) -0.001(2) 0.0060(18) -0.0046(19)
C25 0.0222(17) 0.038(2) 0.029(2) -0.0025(17) 0.0035(15) 0.0005(15)
C27 0.0204(17) 0.039(2) 0.036(2) -0.0001(18) 0.0046(16) 0.0038(15)
C15 0.0194(17) 0.039(2) 0.032(2) -0.0007(17) 0.0086(15) 0.0021(15)
C10 0.0258(18) 0.037(2) 0.024(2) 0.0004(16) 0.0086(15) 0.0035(15)
C26 0.0228(17) 0.033(2) 0.0194(19) 0.0018(15) 0.0011(14) 0.0017(15)
C9 0.0182(16) 0.0280(19) 0.0237(19) -0.0006(15) 0.0059(14) 0.0009(13)
C40 0.0205(17) 0.030(2) 0.036(2) 0.0042(17) 0.0082(15) -0.0018(14)
C19 0.0264(19) 0.050(3) 0.026(2) 0.0006(18) 0.0133(16) -0.0022(17)
C8 0.0156(15) 0.0307(19) 0.0245(19) 0.0010(15) 0.0102(14) -0.0001(14)
C2 0.036(2) 0.041(3) 0.049(3) -0.003(2) 0.022(2) -0.007(2)
C11 0.037(2) 0.059(3) 0.026(2) 0.0001(19) 0.0156(18) 0.0070(19)
C7 0.028(3) 0.029(3) 0.020(3) 0.000 0.006(2) 0.000
C13 0.0217(18) 0.050(3) 0.032(2) -0.0006(19) 0.0021(16) 0.0050(17)
C18 0.048(3) 0.049(3) 0.051(3) -0.001(2) 0.029(2) -0.005(2)
C33 0.0226(17) 0.033(2) 0.035(2) 0.0031(17) 0.0106(16) 0.0028(15)
C30 0.028(2) 0.057(3) 0.032(2) 0.010(2) 0.0134(17) 0.0051(18)
C41 0.0212(17) 0.027(2) 0.043(2) -0.0025(17) 0.0051(16) 0.0001(15)
C6 0.028(2) 0.036(2) 0.053(3) 0.001(2) 0.019(2) 0.0012(17)
C21 0.0270(19) 0.043(2) 0.025(2) 0.0047(17) 0.0056(16) 0.0031(16)
C34 0.0304(19) 0.031(2) 0.039(2) 0.0063(17) 0.0167(17) 0.0083(16)
C24 0.0247(19) 0.053(3) 0.036(2) 0.005(2) 0.0008(17) 0.0057(18)
C20 0.028(2) 0.051(3) 0.062(3) 0.009(2) 0.021(2) 0.0050(19)
C29 0.031(2) 0.049(3) 0.052(3) 0.001(2) 0.016(2) 0.0104(19)
C39 0.033(2) 0.035(2) 0.046(3) 0.0065(19) 0.0144(19) 0.0055(17)
C22 0.040(2) 0.062(3) 0.030(2) 0.012(2) 0.0134(19) 0.005(2)
C3 0.062(4) 0.049(4) 0.035(4) 0.000 0.021(3) 0.000
C12 0.035(2) 0.069(3) 0.021(2) -0.002(2) 0.0014(17) 0.009(2)
C42 0.029(2) 0.037(2) 0.062(3) -0.002(2) 0.011(2) -0.0051(18)
C46 0.036(2) 0.041(2) 0.045(3) -0.008(2) 0.010(2) -0.0048(18)
C17 0.0239(19) 0.063(3) 0.048(3) 0.000(2) 0.0131(19) -0.0066(19)
C23 0.039(2) 0.065(3) 0.028(2) 0.012(2) 0.0025(19) 0.009(2)
C16 0.037(2) 0.053(3) 0.045(3) -0.002(2) 0.017(2) 0.015(2)
C5 0.028(3) 0.051(4) 0.063(5) 0.000 0.002(3) 0.000
C38 0.044(2) 0.036(2) 0.072(4) 0.017(2) 0.027(2) 0.0048(19)
C32 0.039(2) 0.076(4) 0.063(3) 0.025(3) 0.020(2) -0.003(2)
C43 0.030(2) 0.049(3) 0.083(4) -0.019(3) 0.007(2) -0.011(2)
C45 0.056(3) 0.065(3) 0.041(3) -0.014(2) 0.014(2) -0.002(2)
C44 0.047(3) 0.061(3) 0.061(4) -0.029(3) 0.000(3) -0.003(2)
C35 0.061(3) 0.037(3) 0.040(3) 0.005(2) 0.008(2) 0.008(2)
C31 0.053(3) 0.100(5) 0.034(3) 0.004(3) 0.020(2) 0.026(3)
C37 0.072(3) 0.039(3) 0.075(4) 0.021(3) 0.049(3) 0.015(2)
C36 0.100(4) 0.052(3) 0.039(3) 0.017(2) 0.024(3) 0.026(3)
C1 0.071(5) 0.073(6) 0.066(6) 0.000 0.019(4) 0.000
Al2 0.0468(11) 0.0605(13) 0.0305(11) 0.000 0.0005(8) 0.000
C4 0.063(4) 0.120(6) 0.080(5) -0.051(4) 0.020(4) -0.029(4)

loop_
_atom_type_symbol
_atom_type_description
_atom_type_scat_dispersion_real
_atom_type_scat_dispersion_imag
_atom_type_scat_source
C C 0.0148 0.0070 'International Tables Vol C Tables 4.2.6.8 and 6.1.1.4'
H H 0.0000 0.0000 'International Tables Vol C Tables 4.2.6.8 and 6.1.1.4'
Al Al 0.1764 0.1845 'International Tables Vol C Tables 4.2.6.8 and 6.1.1.4'
N N 0.0253 0.0136 'International Tables Vol C Tables 4.2.6.8 and 6.1.1.4'
O O 0.0412 0.0250 'International Tables Vol C Tables 4.2.6.8 and 6.1.1.4'
S S 0.2924 0.4247 'International Tables Vol C Tables 4.2.6.8 and 6.1.1.4'
Y Y -0.4641 1.6216 'International Tables Vol C Tables 4.2.6.8 and 6.1.1.4'

loop_
_geom_angle_atom_site_label_1
_geom_angle_atom_site_label_2
_geom_angle_atom_site_label_3
_geom_angle
_geom_angle_site_symmetry_1
_geom_angle_site_symmetry_3
_geom_angle_publ_flag
Y1 Y1 H6B 104.4(13) 4_575 . ?
Al1 Y1 Y1 52.15(2) . 4_575 ?
Al1 Y1 H6B 133.6(12) . . ?
Al3 Y1 Y1 51.813(18) . 4_575 ?
Al3 Y1 Al1 79.84(4) . . ?
Al3 Y1 H6B 57.7(13) . . ?
S1 Y1 Y1 45.02(3) . 4_575 ?
S1 Y1 Al1 83.00(4) . . ?
S1 Y1 Al3 84.10(4) . . ?
S1 Y1 C8 120.08(8) . . ?
S1 Y1 C2 88.95(13) . . ?
S1 Y1 H6B 108.2(13) . . ?
N2 Y1 Y1 166.78(7) . 4_575 ?
N2 Y1 Al1 126.00(8) . . ?
N2 Y1 Al3 115.81(7) . . ?
N2 Y1 S1 145.79(8) . . ?
N2 Y1 C8 28.33(10) . . ?
N2 Y1 C2 102.28(13) . . ?
N2 Y1 C7 129.36(12) . . ?
N2 Y1 C6 89.69(12) . . ?
N2 Y1 H6B 67.0(13) . . ?
N3 Y1 Y1 136.75(7) . 4_575 ?
N3 Y1 Al1 124.73(7) . . ?
N3 Y1 Al3 154.95(8) . . ?
N3 Y1 S1 93.55(8) . . ?
N3 Y1 N2 56.30(10) . . ?
N3 Y1 C8 27.97(10) . . ?
N3 Y1 C2 84.45(12) . . ?
N3 Y1 C7 164.76(14) . . ?
N3 Y1 C6 113.61(13) . . ?
N3 Y1 H6B 100.0(12) . . ?
C8 Y1 Y1 164.63(7) . 4_575 ?
C8 Y1 Al1 131.09(7) . . ?
C8 Y1 Al3 139.61(7) . . ?
C8 Y1 H6B 83.0(13) . . ?
C2 Y1 Y1 83.25(11) . 4_575 ?
C2 Y1 Al1 40.52(11) . . ?
C2 Y1 Al3 120.34(11) . . ?
C2 Y1 C8 93.78(13) . . ?
C2 Y1 H6B 161.8(12) . . ?
C7 Y1 Y1 39.07(9) . 4_575 ?
C7 Y1 Al1 40.07(13) . . ?
C7 Y1 Al3 39.90(13) . . ?
C7 Y1 S1 84.07(10) . . ?
C7 Y1 C8 155.26(12) . . ?
C7 Y1 C2 80.46(16) . . ?
C7 Y1 C6 81.44(16) . . ?
C7 Y1 H6B 95.0(13) . . ?
C6 Y1 Y1 82.34(10) . 4_575 ?
C6 Y1 Al1 121.38(11) . . ?
C6 Y1 Al3 41.56(11) . . ?
C6 Y1 S1 88.60(12) . . ?
C6 Y1 C8 102.96(12) . . ?
C6 Y1 C2 161.89(15) . . ?
C6 Y1 H6B 22.8(13) . . ?
Y1 Al1 Y1 75.70(4) . 4_575 ?
C2 Al1 Y1 59.30(14) . . ?
C2 Al1 Y1 116.14(16) . 4_575 ?
C2 Al1 Y1 59.30(14) 4_575 4_575 ?
C2 Al1 Y1 116.14(16) 4_575 . ?
C2 Al1 C2 101.6(3) 4_575 . ?
C2 Al1 Al2 128.44(16) . . ?
C2 Al1 Al2 128.44(16) 4_575 . ?
C7 Al1 Y1 52.16(10) . . ?
C7 Al1 Y1 52.16(10) . 4_575 ?
C7 Al1 C2 111.26(17) . . ?
C7 Al1 C2 111.25(17) . 4_575 ?
C7 Al1 C3 113.2(3) . . ?
C7 Al1 Al2 44.64(16) . . ?
C3 Al1 Y1 134.31(12) . 4_575 ?
C3 Al1 Y1 134.31(12) . . ?
C3 Al1 C2 109.5(2) . 4_575 ?
C3 Al1 C2 109.5(2) . . ?
C3 Al1 Al2 68.6(2) . . ?
Al2 Al1 Y1 84.99(5) . . ?
Al2 Al1 Y1 84.99(5) . 4_575 ?
Y1 Al3 Y1 76.38(4) . 4_575 ?
C7 Al3 Y1 52.70(10) . . ?
C7 Al3 Y1 52.70(10) . 4_575 ?
C7 Al3 C6 109.55(16) . . ?
C7 Al3 C6 109.55(16) . 4_575 ?
C7 Al3 C5 118.7(3) . . ?
C7 Al3 Al2 40.45(16) . . ?
C6 Al3 Y1 112.68(15) . 4_575 ?
C6 Al3 Y1 112.68(15) 4_575 . ?
C6 Al3 Y1 56.89(12) 4_575 4_575 ?
C6 Al3 Y1 56.89(12) . . ?
C6 Al3 C6 97.8(3) 4_575 . ?
C6 Al3 Al2 128.44(14) 4_575 . ?
C6 Al3 Al2 128.44(14) . . ?
C5 Al3 Y1 136.91(11) . 4_575 ?
C5 Al3 Y1 136.91(11) . . ?
C5 Al3 C6 109.6(2) . 4_575 ?
C5 Al3 C6 109.6(2) . . ?
C5 Al3 Al2 78.3(2) . . ?
Al2 Al3 Y1 82.16(5) . 4_575 ?
Al2 Al3 Y1 82.16(5) . . ?
Y1 S1 Y1 89.97(6) . 4_575 ?
C1 S1 Y1 134.58(5) . . ?
C1 S1 Y1 134.58(5) . 4_575 ?
C40 N1 C33 117.6(3) . . ?
C8 N1 C40 119.3(3) . . ?
C8 N1 C33 122.9(3) . . ?
C26 N2 Y1 132.6(2) . . ?
C8 N2 Y1 94.8(2) . . ?
C8 N2 C26 126.0(3) . . ?
C9 N3 Y1 131.5(2) . . ?
C8 N3 Y1 95.9(2) . . ?
C8 N3 C9 123.9(3) . . ?
C9 C14 C15 122.1(3) . . ?
C13 C14 C15 119.0(3) . . ?
C13 C14 C9 118.8(4) . . ?
H28A C28 H28B 109.5 . . ?
H28A C28 H28C 109.5 . . ?
H28B C28 H28C 109.5 . . ?
C27 C28 H28A 109.5 . . ?
C27 C28 H28B 109.5 . . ?
C27 C28 H28C 109.5 . . ?
C26 C25 C27 122.8(3) . . ?
C24 C25 C27 118.6(3) . . ?
C24 C25 C26 118.6(4) . . ?
C28 C27 H27 108.1 . . ?
C28 C27 C29 109.4(3) . . ?
C25 C27 C28 111.7(4) . . ?
C25 C27 H27 108.1 . . ?
C25 C27 C29 111.2(4) . . ?
C29 C27 H27 108.1 . . ?
C14 C15 H15 108.4 . . ?
C14 C15 C17 112.5(3) . . ?
C14 C15 C16 109.6(3) . . ?
C17 C15 H15 108.4 . . ?
C17 C15 C16 109.3(3) . . ?
C16 C15 H15 108.4 . . ?
C9 C10 C19 122.5(3) . . ?
C11 C10 C9 119.0(3) . . ?
C11 C10 C19 118.6(4) . . ?
C25 C26 N2 119.7(3) . . ?
C21 C26 N2 121.0(3) . . ?
C21 C26 C25 119.0(3) . . ?
C14 C9 N3 120.3(3) . . ?
C10 C9 N3 119.9(3) . . ?
C10 C9 C14 119.4(3) . . ?
N1 C40 H40A 107.7 . . ?
N1 C40 H40B 107.7 . . ?
N1 C40 C41 118.3(3) . . ?
H40A C40 H40B 107.1 . . ?
C41 C40 H40A 107.7 . . ?
C41 C40 H40B 107.7 . . ?
C10 C19 H19 107.7 . . ?
C10 C19 C18 112.0(4) . . ?
C10 C19 C20 111.8(3) . . ?
C18 C19 H19 107.7 . . ?
C20 C19 H19 107.7 . . ?
C20 C19 C18 109.6(3) . . ?
N1 C8 Y1 178.8(2) . . ?
N2 C8 Y1 56.90(18) . . ?
N2 C8 N1 124.1(3) . . ?
N3 C8 Y1 56.17(18) . . ?
N3 C8 N1 122.8(3) . . ?
N3 C8 N2 113.1(3) . . ?
Y1 C2 H2A 175(3) . . ?
Y1 C2 H2B 79(4) . . ?
Y1 C2 H2C 83(3) . . ?
Al1 C2 Y1 80.18(15) . . ?
Al1 C2 H2A 95(3) . . ?
Al1 C2 H2B 127(4) . . ?
Al1 C2 H2C 112(3) . . ?
H2A C2 H2B 106(5) . . ?
H2A C2 H2C 97(4) . . ?
H2B C2 H2C 114(5) . . ?
C10 C11 H11 119.4 . . ?
C12 C11 C10 121.2(4) . . ?
C12 C11 H11 119.4 . . ?
Y1 C7 Y1 101.87(19) . 4_575 ?
Al1 C7 Y1 87.77(15) . . ?
Al1 C7 Y1 87.77(15) . 4_575 ?
Al3 C7 Y1 87.40(16) . . ?
Al3 C7 Y1 87.40(16) . 4_575 ?
Al3 C7 Al1 172.3(3) . . ?
Al2 C7 Y1 128.94(10) . . ?
Al2 C7 Y1 128.94(10) . 4_575 ?
Al2 C7 Al1 89.3(2) . . ?
Al2 C7 Al3 98.4(2) . . ?
C14 C13 H13 119.1 . . ?
C12 C13 C14 121.9(4) . . ?
C12 C13 H13 119.1 . . ?
C19 C18 H18A 109.5 . . ?
C19 C18 H18B 109.5 . . ?
C19 C18 H18C 109.5 . . ?
H18A C18 H18B 109.5 . . ?
H18A C18 H18C 109.5 . . ?
H18B C18 H18C 109.5 . . ?
N1 C33 H33A 108.3 . . ?
N1 C33 H33B 108.3 . . ?
N1 C33 C34 115.7(3) . . ?
H33A C33 H33B 107.4 . . ?
C34 C33 H33A 108.3 . . ?
C34 C33 H33B 108.3 . . ?
C21 C30 H30 107.9 . . ?
C21 C30 C32 111.3(4) . . ?
C32 C30 H30 107.9 . . ?
C31 C30 H30 107.9 . . ?
C31 C30 C21 110.2(4) . . ?
C31 C30 C32 111.4(4) . . ?
C42 C41 C40 117.7(4) . . ?
C46 C41 C40 124.4(4) . . ?
C46 C41 C42 118.0(4) . . ?
Y1 C6 H6A 167(3) . . ?
Y1 C6 H6B 78(3) . . ?
Y1 C6 H6C 83(3) . . ?
Al3 C6 Y1 81.56(15) . . ?
Al3 C6 H6A 91(3) . . ?
Al3 C6 H6B 124(3) . . ?
Al3 C6 H6C 115(3) . . ?
H6A C6 H6B 99(4) . . ?
H6A C6 H6C 110(5) . . ?
H6B C6 H6C 114(4) . . ?
C26 C21 C30 123.9(3) . . ?
C22 C21 C26 119.0(4) . . ?
C22 C21 C30 117.1(4) . . ?
C39 C34 C33 119.8(4) . . ?
C39 C34 C35 118.5(4) . . ?
C35 C34 C33 121.6(4) . . ?
C25 C24 H24 118.7 . . ?
C23 C24 C25 122.6(4) . . ?
C23 C24 H24 118.7 . . ?
C19 C20 H20A 109.5 . . ?
C19 C20 H20B 109.5 . . ?
C19 C20 H20C 109.5 . . ?
H20A C20 H20B 109.5 . . ?
H20A C20 H20C 109.5 . . ?
H20B C20 H20C 109.5 . . ?
C27 C29 H29A 109.5 . . ?
C27 C29 H29B 109.5 . . ?
C27 C29 H29C 109.5 . . ?
H29A C29 H29B 109.5 . . ?
H29A C29 H29C 109.5 . . ?
H29B C29 H29C 109.5 . . ?
C34 C39 H39 119.3 . . ?
C34 C39 C38 121.4(4) . . ?
C38 C39 H39 119.3 . . ?
C21 C22 H22 119.0 . . ?
C23 C22 C21 122.0(4) . . ?
C23 C22 H22 119.0 . . ?
Al1 C3 H3A 109.5 . . ?
Al1 C3 H3B 109.5 . . ?
Al1 C3 H3C 109.5 . . ?
H3A C3 H3B 109.5 . . ?
H3A C3 H3C 109.5 . . ?
H3B C3 H3C 109.5 . . ?
C11 C12 H12 120.2 . . ?
C13 C12 C11 119.6(4) . . ?
C13 C12 H12 120.2 . . ?
C41 C42 H42 119.6 . . ?
C43 C42 C41 120.7(5) . . ?
C43 C42 H42 119.6 . . ?
C41 C46 H46 119.6 . . ?
C41 C46 C45 120.8(4) . . ?
C45 C46 H46 119.6 . . ?
C15 C17 H17A 109.5 . . ?
C15 C17 H17B 109.5 . . ?
C15 C17 H17C 109.5 . . ?
H17A C17 H17B 109.5 . . ?
H17A C17 H17C 109.5 . . ?
H17B C17 H17C 109.5 . . ?
C24 C23 C22 118.7(4) . . ?
C24 C23 H23 120.7 . . ?
C22 C23 H23 120.7 . . ?
C15 C16 H16A 109.5 . . ?
C15 C16 H16B 109.5 . . ?
C15 C16 H16C 109.5 . . ?
H16A C16 H16B 109.5 . . ?
H16A C16 H16C 109.5 . . ?
H16B C16 H16C 109.5 . . ?
Al3 C5 H5A 109.5 . . ?
Al3 C5 H5B 109.5 . . ?
Al3 C5 H5C 109.5 . . ?
H5A C5 H5B 109.5 . . ?
H5A C5 H5C 109.5 . . ?
H5B C5 H5C 109.5 . . ?
C39 C38 H38 120.2 . . ?
C37 C38 C39 119.5(5) . . ?
C37 C38 H38 120.2 . . ?
C30 C32 H32A 109.5 . . ?
C30 C32 H32B 109.5 . . ?
C30 C32 H32C 109.5 . . ?
H32A C32 H32B 109.5 . . ?
H32A C32 H32C 109.5 . . ?
H32B C32 H32C 109.5 . . ?
C42 C43 H43 119.7 . . ?
C44 C43 C42 120.7(5) . . ?
C44 C43 H43 119.7 . . ?
C46 C45 H45 119.8 . . ?
C44 C45 C46 120.3(5) . . ?
C44 C45 H45 119.8 . . ?
C43 C44 C45 119.5(5) . . ?
C43 C44 H44 120.3 . . ?
C45 C44 H44 120.3 . . ?
C34 C35 H35 120.1 . . ?
C34 C35 C36 119.8(5) . . ?
C36 C35 H35 120.1 . . ?
C30 C31 H31A 109.5 . . ?
C30 C31 H31B 109.5 . . ?
C30 C31 H31C 109.5 . . ?
H31A C31 H31B 109.5 . . ?
H31A C31 H31C 109.5 . . ?
H31B C31 H31C 109.5 . . ?
C38 C37 H37 120.0 . . ?
C36 C37 C38 120.0(5) . . ?
C36 C37 H37 120.0 . . ?
C35 C36 H36 119.7 . . ?
C37 C36 C35 120.6(5) . . ?
C37 C36 H36 119.7 . . ?
S1 C1 H1A 109.5 . . ?
S1 C1 H1B 109.5 . . ?
S1 C1 H1C 109.5 . . ?
H1A C1 H1B 109.5 . . ?
H1A C1 H1C 109.5 . . ?
H1B C1 H1C 109.5 . . ?
Al1 Al2 Al3 87.25(7) . . ?
C7 Al2 Al1 46.08(17) . . ?
C7 Al2 Al3 41.16(17) . . ?
C7 Al2 C4 121.6(3) . 4_575 ?
C7 Al2 C4 121.6(3) . . ?
C4 Al2 Al1 114.8(2) . . ?
C4 Al2 Al1 114.8(2) 4_575 . ?
C4 Al2 Al3 110.0(3) . . ?
C4 Al2 Al3 110.0(3) 4_575 . ?
C4 Al2 C4 116.0(5) . 4_575 ?
Al2 C4 H4A 109.5 . . ?
Al2 C4 H4B 109.5 . . ?
Al2 C4 H4C 109.5 . . ?
H4A C4 H4B 109.5 . . ?
H4A C4 H4C 109.5 . . ?
H4B C4 H4C 109.5 . . ?

loop_
_geom_bond_atom_site_label_1
_geom_bond_atom_site_label_2
_geom_bond_distance
_geom_bond_site_symmetry_2
_geom_bond_publ_flag
Y1 Y1 3.7792(7) 4_575 ?
Y1 Al1 3.0795(13) . ?
Y1 Al3 3.0564(12) . ?
Y1 S1 2.6730(13) . ?
Y1 N2 2.386(3) . ?
Y1 N3 2.370(3) . ?
Y1 C8 2.838(4) . ?
Y1 C2 2.687(5) . ?
Y1 C7 2.434(3) . ?
Y1 C6 2.588(4) . ?
Y1 H6B 2.57(5) . ?
Al1 C2 2.030(5) 4_575 ?
Al1 C2 2.030(5) . ?
Al1 C7 1.984(6) . ?
Al1 C3 2.005(7) . ?
Al1 Al2 2.754(3) . ?
Al3 C7 1.963(6) . ?
Al3 C6 2.050(5) . ?
Al3 C6 2.050(5) 4_575 ?
Al3 C5 1.980(6) . ?
Al3 Al2 2.950(3) . ?
S1 C1 1.823(9) . ?
N1 C40 1.467(4) . ?
N1 C8 1.389(5) . ?
N1 C33 1.474(5) . ?
N2 C26 1.434(5) . ?
N2 C8 1.352(5) . ?
N3 C9 1.430(5) . ?
N3 C8 1.338(5) . ?
C14 C15 1.517(5) . ?
C14 C9 1.415(5) . ?
C14 C13 1.379(6) . ?
C28 H28A 0.9800 . ?
C28 H28B 0.9800 . ?
C28 H28C 0.9800 . ?
C28 C27 1.534(6) . ?
C25 C27 1.520(6) . ?
C25 C26 1.419(5) . ?
C25 C24 1.395(6) . ?
C27 H27 1.0000 . ?
C27 C29 1.542(6) . ?
C15 H15 1.0000 . ?
C15 C17 1.530(6) . ?
C15 C16 1.538(6) . ?
C10 C9 1.409(5) . ?
C10 C19 1.517(5) . ?
C10 C11 1.388(6) . ?
C26 C21 1.414(6) . ?
C40 H40A 0.9900 . ?
C40 H40B 0.9900 . ?
C40 C41 1.512(6) . ?
C19 H19 1.0000 . ?
C19 C18 1.535(6) . ?
C19 C20 1.530(6) . ?
C2 H2A 0.97(6) . ?
C2 H2B 0.81(6) . ?
C2 H2C 1.09(6) . ?
C11 H11 0.9500 . ?
C11 C12 1.377(6) . ?
C7 Al2 1.935(6) . ?
C13 H13 0.9500 . ?
C13 C12 1.368(6) . ?
C18 H18A 0.9800 . ?
C18 H18B 0.9800 . ?
C18 H18C 0.9800 . ?
C33 H33A 0.9900 . ?
C33 H33B 0.9900 . ?
C33 C34 1.520(6) . ?
C30 H30 1.0000 . ?
C30 C21 1.527(5) . ?
C30 C32 1.527(7) . ?
C30 C31 1.525(7) . ?
C41 C42 1.398(6) . ?
C41 C46 1.373(6) . ?
C6 H6A 1.06(6) . ?
C6 H6B 1.02(6) . ?
C6 H6C 0.94(6) . ?
C21 C22 1.394(6) . ?
C34 C39 1.385(6) . ?
C34 C35 1.386(6) . ?
C24 H24 0.9500 . ?
C24 C23 1.364(7) . ?
C20 H20A 0.9800 . ?
C20 H20B 0.9800 . ?
C20 H20C 0.9800 . ?
C29 H29A 0.9800 . ?
C29 H29B 0.9800 . ?
C29 H29C 0.9800 . ?
C39 H39 0.9500 . ?
C39 C38 1.392(6) . ?
C22 H22 0.9500 . ?
C22 C23 1.380(6) . ?
C3 H3A 0.9800 . ?
C3 H3B 0.9800 . ?
C3 H3C 0.9800 . ?
C12 H12 0.9500 . ?
C42 H42 0.9500 . ?
C42 C43 1.384(7) . ?
C46 H46 0.9500 . ?
C46 C45 1.392(7) . ?
C17 H17A 0.9800 . ?
C17 H17B 0.9800 . ?
C17 H17C 0.9800 . ?
C23 H23 0.9500 . ?
C16 H16A 0.9800 . ?
C16 H16B 0.9800 . ?
C16 H16C 0.9800 . ?
C5 H5A 0.9800 . ?
C5 H5B 0.9800 . ?
C5 H5C 0.9800 . ?
C38 H38 0.9500 . ?
C38 C37 1.374(8) . ?
C32 H32A 0.9800 . ?
C32 H32B 0.9800 . ?
C32 H32C 0.9800 . ?
C43 H43 0.9500 . ?
C43 C44 1.357(8) . ?
C45 H45 0.9500 . ?
C45 C44 1.377(8) . ?
C44 H44 0.9500 . ?
C35 H35 0.9500 . ?
C35 C36 1.403(7) . ?
C31 H31A 0.9800 . ?
C31 H31B 0.9800 . ?
C31 H31C 0.9800 . ?
C37 H37 0.9500 . ?
C37 C36 1.374(8) . ?
C36 H36 0.9500 . ?
C1 H1A 0.9800 . ?
C1 H1B 0.9800 . ?
C1 H1C 0.9800 . ?
Al2 C4 1.949(6) 4_575 ?
Al2 C4 1.949(6) . ?
C4 H4A 0.9800 . ?
C4 H4B 0.9800 . ?
C4 H4C 0.9800 . ?

loop_
_smtbx_masks_void_nr
_smtbx_masks_void_average_x
_smtbx_masks_void_average_y
_smtbx_masks_void_average_z
_smtbx_masks_void_volume
_smtbx_masks_void_count_electrons
_smtbx_masks_void_content
1 -0.111 0.094 0.016 7.2 2.6 ?
2 -0.106 0.250 0.025 34.4 15.4 ?
3 0.046 0.250 0.391 8.1 2.5 ?
4 -0.111 0.406 0.016 7.2 2.6 ?
5 0.111 0.594 0.984 7.2 2.6 ?
6 0.106 0.750 0.975 34.4 15.5 ?
7 -0.046 0.750 0.609 8.1 2.5 ?
8 0.111 0.906 0.984 7.2 2.6 ?
9 0.292 0.250 0.711 33.5 4.0 ?
10 0.708 0.750 0.289 33.5 4.0 ?
